data_2238572
loop_
_publ_author_name
'Ennajeh, Ines'
'Zid, Mohamed Faouzi'
'Driss, Ahmed'

_publ_section_title
;
 Li~0.5~Al~0.5~Mg~2~(MoO~4~)~3~
;
_journal_coeditor_code WM2760
_journal_issue 9
_journal_name_full 'Acta Crystallographica Section E'
_journal_page_first i54
_journal_page_last i55
_journal_paper_doi 10.1107/S1600536813022046
_journal_volume 69
_journal_year 2013
_chemical_formula_iupac 'Li0.5 Al0.5 Mg2 (Mo O4)3'
_chemical_formula_moiety 'Al0.50 Li0.50 Mg2 (Mo O3)4'
_chemical_formula_sum 'Al0.5 Li0.5 Mg2 Mo3 O12'
_chemical_formula_weight 545.40
_chemical_name_systematic
;
Lithium aluminium dimagnesium tetrakismolybdate
;
_space_group_IT_number 2
_symmetry_cell_setting triclinic
_symmetry_space_group_name_Hall '-P 1'
_symmetry_space_group_name_H-M 'P -1'
_atom_sites_solution_primary direct
_atom_sites_solution_secondary difmap
_audit_creation_method SHELXL-97
_cell_angle_alpha 96.032(7)
_cell_angle_beta 106.743(8)
_cell_angle_gamma 101.824(9)
_cell_formula_units_Z 2
_cell_length_a 6.8555(7)
_cell_length_b 8.2910(9)
_cell_length_c 9.5760(9)
_cell_measurement_reflns_used 25
_cell_measurement_temperature 298(2)
_cell_measurement_theta_max 15
_cell_measurement_theta_min 10
_cell_volume 502.28(9)
_computing_cell_refinement 'CAD-4 EXPRESS (Duisenberg, 1992; Mac\'i\<cek & Yordanov, 1992)'
_computing_data_collection 'CAD-4 EXPRESS (Duisenberg, 1992; Mac\'i\<cek & Yordanov, 1992)'
_computing_data_reduction 'XCAD4 (Harms & Wocadlo, 1995)'
_computing_molecular_graphics 'DIAMOND (Brandenburg, 1998)'
_computing_publication_material 'WinGX (Farrugia, 2012)'
_computing_structure_refinement 'SHELXL97 (Sheldrick, 2008)'
_computing_structure_solution 'SHELXS97 (Sheldrick, 2008)'
_diffrn_ambient_temperature 298(2)
_diffrn_measured_fraction_theta_full 1.000
_diffrn_measured_fraction_theta_max 1.000
_diffrn_measurement_device_type 'Enraf--Nonius CAD-4'
_diffrn_measurement_method \w/2\q
_diffrn_radiation_monochromator graphite
_diffrn_radiation_source 'fine-focus sealed tube'
_diffrn_radiation_type MoK\a
_diffrn_radiation_wavelength 0.71073
_diffrn_reflns_av_R_equivalents 0.0138
_diffrn_reflns_av_sigmaI/netI 0.0150
_diffrn_reflns_limit_h_max 4
_diffrn_reflns_limit_h_min -8
_diffrn_reflns_limit_k_max 10
_diffrn_reflns_limit_k_min -10
_diffrn_reflns_limit_l_max 12
_diffrn_reflns_limit_l_min -12
_diffrn_reflns_number 3450
_diffrn_reflns_theta_full 26.97
_diffrn_reflns_theta_max 26.97
_diffrn_reflns_theta_min 2.26
_diffrn_standards_decay_% 1.1
_diffrn_standards_interval_time 120
_diffrn_standards_number 2
_exptl_absorpt_coefficient_mu 3.916
_exptl_absorpt_correction_T_max 0.6483
_exptl_absorpt_correction_T_min 0.5197
_exptl_absorpt_correction_type psi-scan
_exptl_absorpt_process_details '(North <i>et al.</i>, 1968)'
_exptl_crystal_colour colourless
_exptl_crystal_density_diffrn 3.606
_exptl_crystal_density_method 'not measured'
_exptl_crystal_description prism
_exptl_crystal_F_000 508
_exptl_crystal_size_max 0.2
_exptl_crystal_size_mid 0.18
_exptl_crystal_size_min 0.11
_refine_diff_density_max 0.566
_refine_diff_density_min -0.811
_refine_ls_extinction_coef 0.0123(4)
_refine_ls_extinction_expression Fc^*^=kFc[1+0.001xFc^2^\l^3^/sin(2\q)]^-1/4^
_refine_ls_extinction_method 'SHELXL97 (Sheldrick, 2008)'
_refine_ls_goodness_of_fit_ref 1.286
_refine_ls_matrix_type full
_refine_ls_number_parameters 164
_refine_ls_number_reflns 2187
_refine_ls_number_restraints 0
_refine_ls_restrained_S_all 1.286
_refine_ls_R_factor_all 0.0212
_refine_ls_R_factor_gt 0.0208
_refine_ls_shift/su_max 0.001
_refine_ls_shift/su_mean 0.000
_refine_ls_structure_factor_coef Fsqd
_refine_ls_weighting_details 'calc w=1/[\s^2^(Fo^2^)+(0.0096P)^2^+2.5823P] where P=(Fo^2^+2Fc^2^)/3'
_refine_ls_weighting_scheme calc
_refine_ls_wR_factor_gt 0.0532
_refine_ls_wR_factor_ref 0.0534
_reflns_number_gt 2150
_reflns_number_total 2187
_reflns_threshold_expression I>2s\s(I)
_cod_data_source_file wm2760.cif
_cod_data_source_block I
_cod_original_cell_volume 502.27(9)
_cod_original_formula_sum 'Al0.50 Li0.50 Mg2 Mo3 O12'
_cod_database_code 2238572
_cod_database_fobs_code 2238572

loop_
_symmetry_equiv_pos_as_xyz
'x, y, z'
'-x, -y, -z'

loop_
_atom_site_type_symbol
_atom_site_label
_atom_site_fract_x
_atom_site_fract_y
_atom_site_fract_z
_atom_site_U_iso_or_equiv
_atom_site_adp_type
_atom_site_calc_flag
_atom_site_refinement_flags
_atom_site_occupancy
_atom_site_symmetry_multiplicity
Mo Mo1 0.30272(5) 0.89586(4) 0.66046(3) 0.00921(10) Uani d . 1 1
Mo Mo2 0.98153(5) 0.19503(4) 0.87863(4) 0.01148(10) Uani d . 1 1
Mo Mo3 0.49457(5) 0.50622(4) 0.74760(3) 0.00964(10) Uani d . 1 1
Mg Mg1 0.53871(19) 0.19031(15) 0.99366(13) 0.0071(2) Uani d . 1 1
Mg Mg2 0.2478(2) 0.20149(16) 0.40750(14) 0.0096(2) Uani d . 1 1
Li Li1 0.0379(4) 0.6097(3) 0.7889(3) 0.0200(5) Uani d P 0.50 1
Al Al1 0.0379(4) 0.6097(3) 0.7889(3) 0.0200(5) Uani d P 0.50 1
O O1 0.0505(4) 0.7660(3) 0.6386(3) 0.0131(5) Uani d . 1 1
O O2 0.4454(4) 0.9765(4) 0.8546(3) 0.0147(6) Uani d . 1 1
O O3 0.9874(5) 0.3666(4) 0.7886(4) 0.0252(7) Uani d . 1 1
O O4 0.5435(5) 0.3564(4) 0.8579(3) 0.0212(6) Uani d . 1 1
O O5 0.2586(5) 0.0618(4) 0.5726(3) 0.0197(6) Uani d . 1 1
O O6 0.8558(5) 0.0118(4) 0.7493(3) 0.0212(6) Uani d . 1 1
O O7 0.7368(4) 0.6232(4) 0.7376(3) 0.0138(5) Uani d . 1 1
O O8 0.3563(4) 0.6386(4) 0.8234(3) 0.0151(6) Uani d . 1 1
O O9 0.3363(5) 0.4040(4) 0.5737(3) 0.0165(6) Uani d . 1 1
O O10 0.8481(5) 0.2198(4) 0.0140(3) 0.0180(6) Uani d . 1 1
O O11 0.2432(5) 0.1911(4) 0.9700(4) 0.0226(7) Uani d . 1 1
O O12 0.4468(5) 0.7896(4) 0.5776(3) 0.0177(6) Uani d . 1 1

loop_
_atom_site_aniso_label
_atom_site_aniso_U_11
_atom_site_aniso_U_22
_atom_site_aniso_U_33
_atom_site_aniso_U_12
_atom_site_aniso_U_13
_atom_site_aniso_U_23
Mo1 0.00817(16) 0.01051(16) 0.00822(16) 0.00090(12) 0.00288(12) 0.00056(11)
Mo2 0.01273(17) 0.01071(17) 0.01133(17) 0.00244(12) 0.00502(12) 0.00086(12)
Mo3 0.00894(16) 0.01052(16) 0.00917(16) 0.00232(12) 0.00293(12) 0.00046(11)
Mg1 0.0077(6) 0.0069(6) 0.0065(5) 0.0020(4) 0.0020(4) 0.0006(4)
Mg2 0.0088(6) 0.0097(6) 0.0094(6) 0.0014(5) 0.0027(5) 0.0008(5)
Li1 0.0172(10) 0.0215(11) 0.0203(11) 0.0038(9) 0.0046(9) 0.0060(9)
Al1 0.0172(10) 0.0215(11) 0.0203(11) 0.0038(9) 0.0046(9) 0.0060(9)
O1 0.0111(13) 0.0137(13) 0.0147(13) 0.0028(10) 0.0041(11) 0.0044(11)
O2 0.0121(13) 0.0172(14) 0.0128(13) 0.0036(11) 0.0025(11) -0.0018(11)
O3 0.0305(18) 0.0179(15) 0.0298(17) 0.0038(13) 0.0127(15) 0.0103(13)
O4 0.0207(15) 0.0250(16) 0.0204(15) 0.0089(13) 0.0064(13) 0.0084(13)
O5 0.0244(16) 0.0160(14) 0.0180(15) 0.0025(12) 0.0064(12) 0.0054(12)
O6 0.0240(16) 0.0198(15) 0.0170(15) 0.0020(13) 0.0071(13) -0.0033(12)
O7 0.0124(13) 0.0158(13) 0.0140(13) 0.0050(11) 0.0047(11) 0.0024(11)
O8 0.0136(13) 0.0153(14) 0.0175(14) 0.0030(11) 0.0081(11) -0.0004(11)
O9 0.0187(14) 0.0140(14) 0.0126(13) 0.0001(11) 0.0028(11) -0.0011(11)
O10 0.0222(15) 0.0206(15) 0.0150(14) 0.0092(12) 0.0084(12) 0.0040(12)
O11 0.0200(15) 0.0275(17) 0.0219(16) 0.0080(13) 0.0079(13) 0.0031(13)
O12 0.0147(14) 0.0219(15) 0.0157(14) 0.0038(12) 0.0056(11) -0.0016(12)

loop_
_atom_type_symbol
_atom_type_description
_atom_type_scat_dispersion_real
_atom_type_scat_dispersion_imag
_atom_type_scat_source
O O 0.0106 0.0060 'International Tables Vol C Tables 4.2.6.8 and 6.1.1.4'
Mg Mg 0.0486 0.0363 'International Tables Vol C Tables 4.2.6.8 and 6.1.1.4'
Mo Mo -1.6832 0.6857 'International Tables Vol C Tables 4.2.6.8 and 6.1.1.4'
Li Li -0.0003 0.0001 'International Tables Vol C Tables 4.2.6.8 and 6.1.1.4'
Al Al 0.0645 0.0514 'International Tables Vol C Tables 4.2.6.8 and 6.1.1.4'

loop_
_geom_angle_atom_site_label_1
_geom_angle_atom_site_label_2
_geom_angle_atom_site_label_3
_geom_angle_site_symmetry_1
_geom_angle_site_symmetry_3
_geom_angle
O5 Mo1 O12 1_565 . 108.83(15)
O5 Mo1 O1 1_565 . 106.36(14)
O12 Mo1 O1 . . 111.36(14)
O5 Mo1 O2 1_565 . 108.44(14)
O12 Mo1 O2 . . 111.03(13)
O1 Mo1 O2 . . 110.64(13)
O3 Mo2 O6 . . 109.58(16)
O3 Mo2 O11 . 1_655 108.05(16)
O6 Mo2 O11 . 1_655 109.67(15)
O3 Mo2 O10 . 1_556 108.85(15)
O6 Mo2 O10 . 1_556 111.40(15)
O11 Mo2 O10 1_655 1_556 109.23(14)
O9 Mo3 O4 . . 107.98(15)
O9 Mo3 O7 . . 109.75(14)
O4 Mo3 O7 . . 109.09(14)
O9 Mo3 O8 . . 108.76(14)
O4 Mo3 O8 . . 109.30(14)
O7 Mo3 O8 . . 111.88(13)
O2 Mg1 O11 1_545 . 90.13(14)
O2 Mg1 O8 1_545 2_667 163.23(14)
O11 Mg1 O8 . 2_667 92.29(13)
O2 Mg1 O4 1_545 . 102.01(14)
O11 Mg1 O4 . . 88.75(14)
O8 Mg1 O4 2_667 . 94.64(14)
O2 Mg1 O10 1_545 1_556 94.68(13)
O11 Mg1 O10 . 1_556 172.82(15)
O8 Mg1 O10 2_667 1_556 84.64(13)
O4 Mg1 O10 . 1_556 85.04(13)
O2 Mg1 O2 1_545 2_667 80.38(13)
O11 Mg1 O2 . 2_667 94.31(13)
O8 Mg1 O2 2_667 2_667 82.89(12)
O4 Mg1 O2 . 2_667 176.13(14)
O10 Mg1 O2 1_556 2_667 91.76(12)
O12 Mg2 O1 2_666 2_566 166.46(14)
O12 Mg2 O9 2_666 . 91.79(13)
O1 Mg2 O9 2_566 . 86.88(13)
O12 Mg2 O5 2_666 . 92.20(14)
O1 Mg2 O5 2_566 . 101.11(13)
O9 Mg2 O5 . . 85.35(13)
O12 Mg2 O6 2_666 2_656 91.25(13)
O1 Mg2 O6 2_566 2_656 91.06(13)
O9 Mg2 O6 . 2_656 175.12(14)
O5 Mg2 O6 . 2_656 90.72(14)
O12 Mg2 O7 2_666 2_666 85.67(13)
O1 Mg2 O7 2_566 2_666 80.80(12)
O9 Mg2 O7 . 2_666 86.40(12)
O5 Mg2 O7 . 2_666 171.41(13)
O6 Mg2 O7 2_656 2_666 97.64(13)
O3 Li1 O7 1_455 1_455 97.36(16)
O3 Li1 O1 1_455 . 137.17(18)
O7 Li1 O1 1_455 . 83.58(14)
O3 Li1 O8 1_455 . 93.03(16)
O7 Li1 O8 1_455 . 168.56(17)
O1 Li1 O8 . . 85.55(14)
O3 Li1 O10 1_455 2_666 121.05(17)
O7 Li1 O10 1_455 2_666 97.16(15)
O1 Li1 O10 . 2_666 101.10(15)
O8 Li1 O10 . 2_666 81.44(14)

loop_
_geom_bond_atom_site_label_1
_geom_bond_atom_site_label_2
_geom_bond_site_symmetry_2
_geom_bond_distance
_geom_bond_publ_flag
Mo1 O5 1_565 1.721(3) y
Mo1 O12 . 1.745(3) y
Mo1 O1 . 1.781(3) y
Mo1 O2 . 1.812(3) y
Mo2 O3 . 1.738(3) y
Mo2 O6 . 1.743(3) y
Mo2 O11 1_655 1.763(3) y
Mo2 O10 1_556 1.807(3) y
Mo3 O9 . 1.718(3) y
Mo3 O4 . 1.736(3) y
Mo3 O7 . 1.777(3) y
Mo3 O8 . 1.812(3) y
Mg1 O2 1_545 1.968(3) y
Mg1 O11 . 1.974(3) y
Mg1 O8 2_667 1.983(3) y
Mg1 O4 . 1.992(3) y
Mg1 O10 1_556 2.033(3) y
Mg1 O2 2_667 2.104(3) y
Mg2 O12 2_666 2.042(3) y
Mg2 O1 2_566 2.045(3) y
Mg2 O9 . 2.046(3) y
Mg2 O5 . 2.049(3) y
Mg2 O6 2_656 2.049(3) y
Mg2 O7 2_666 2.121(3) y
Li1 O3 1_455 1.974(4) y
Li1 O7 1_455 2.009(4) y
Li1 O1 . 2.044(4) y
Li1 O8 . 2.070(4) y
Li1 O10 2_666 2.076(4) y
